data_1528855
loop_
_publ_author_name
'Schilling, H.'
'Stork, A.'
'Lerch, M.'
'Irran, E.'
'Bredow, T.'
'Dronskowski, R.'
'Wolff, H.'

_publ_section_title
;
 gamma-Ta O N: A metastable polymorph of tantalum oxynitride
;
_journal_name_full 'Angewandte Chemie (Edition international)'
_journal_page_first 2931
_journal_page_last 2934
_journal_volume 46
_journal_year 2007
_chemical_formula_sum 'N O Ta'
_chemical_name_systematic 'Ta O N'
_space_group_IT_number 12
_symmetry_space_group_name_Hall '-C 2y'
_symmetry_space_group_name_H-M 'C 1 2/m 1'
_cell_angle_alpha 90
_cell_angle_beta 107.413
_cell_angle_gamma 90
_cell_formula_units_Z 8
_cell_length_a 12.9862
_cell_length_b 3.8909
_cell_length_c 6.7254
_cell_volume 324.248
_citation_journal_id_ASTM ACIEAY
_cod_data_source_file Schilling_ACIEAY_2007_1292.cif
_cod_data_source_block N1O1Ta1
_cod_original_cell_volume 324.2479
_cod_original_formula_sum 'N1 O1 Ta1'
_cod_database_code 1528855

loop_
_symmetry_equiv_pos_as_xyz
x,y,z
-x,y,-z
-x,-y,-z
x,-y,z
x+1/2,y+1/2,z
-x+1/2,y+1/2,-z
-x+1/2,-y+1/2,-z
x+1/2,-y+1/2,z

loop_
_atom_site_label
_atom_site_type_symbol
_atom_site_fract_x
_atom_site_fract_y
_atom_site_fract_z
_atom_site_occupancy
_atom_site_U_iso_or_equiv
O2 O-2 0.1347 0 0.2109 1 0.0
O1 O-2 0.3586 0 0.4931 1 0.0
Ta2 Ta+5 0.6024 0 0.2063 1 0.0
Ta1 Ta+5 0.311 0 0.1942 1 0.0
N2 N-3 0.7586 0 0.1475 1 0.0
N1 N-3 0.4458 0 0.1372 1 0.0
